data_2018931
loop_
_publ_author_name
'Suarez, Sebasti\'an'
'Doctorovich, Fabio'
'Harvey, Miguel Angel'
'Baggio, Ricardo'

_publ_section_title
;
 Tetraaqua(4,4'-dimethyl-2,2'-bipyridine-\k^2^<i>N</i>,<i>N</i>')nickel(II)
 sulfate monohydrate: a simple molecule with an extremely complex
 hydrogen-bonding scheme
;
_journal_coeditor_code SK3478
_journal_issue 4
_journal_name_full 'Acta Crystallographica Section C'
_journal_page_first 351
_journal_page_last 355
_journal_paper_doi 10.1107/S0108270113005088
_journal_volume 69
_journal_year 2013
_chemical_formula_iupac '[Ni (C12 H12 N2) (H2 O1)4] S O4 , H2 O'
_chemical_formula_moiety 'C12 H20 N2 Ni O4 2+, O4 S 2-, H2 O'
_chemical_formula_sum 'C12 H22 N2 Ni O9 S'
_chemical_formula_weight 429.09
_chemical_name_systematic
;
Tetraaqua(4,4'-dimethyl-2,2'-bipyridine-\k^2^<i>N</i>,<i>N</i>')nickel(II)
sulfate monohydrate
;
_space_group_IT_number 14
_symmetry_cell_setting monoclinic
_symmetry_space_group_name_Hall '-P 2yn'
_symmetry_space_group_name_H-M 'P 1 21/n 1'
_atom_sites_solution_hydrogens geom
_atom_sites_solution_primary direct
_atom_sites_solution_secondary difmap
_audit_creation_method SHELXL97
_cell_angle_alpha 90.00
_cell_angle_beta 113.530(12)
_cell_angle_gamma 90.00
_cell_formula_units_Z 4
_cell_length_a 11.8007(3)
_cell_length_b 11.7095(3)
_cell_length_c 13.6967(3)
_cell_measurement_reflns_used 3870
_cell_measurement_temperature 150(2)
_cell_measurement_theta_max 25.18
_cell_measurement_theta_min 2.67
_cell_volume 1735.25(17)
_computing_cell_refinement 'CrysAlis PRO (Oxford Diffraction, 2009)'
_computing_data_collection 'CrysAlis PRO (Oxford Diffraction, 2009)'
_computing_data_reduction 'CrysAlis PRO (Oxford Diffraction, 2009)'
_computing_molecular_graphics 'SHELXTL (Sheldrick, 2008)'
_computing_publication_material
;
SHELXL97 (Sheldrick, 2008), RPLUTO (CCDC, 2007) and PLATON
(Spek, 2009)
;
_computing_structure_refinement 'SHELXL97 (Sheldrick, 2008)'
_computing_structure_solution 'SHELXS97 (Sheldrick, 2008)'
_diffrn_ambient_temperature 150(2)
_diffrn_measured_fraction_theta_full 0.999
_diffrn_measured_fraction_theta_max 0.930
_diffrn_measurement_device_type 'Oxford Gemini CCD S Ultra'
_diffrn_measurement_method '\w scans, thick slices'
_diffrn_radiation_type MoK\a
_diffrn_radiation_wavelength 0.71073
_diffrn_reflns_av_R_equivalents 0.0137
_diffrn_reflns_av_sigmaI/netI 0.0128
_diffrn_reflns_limit_h_max 15
_diffrn_reflns_limit_h_min -15
_diffrn_reflns_limit_k_max 14
_diffrn_reflns_limit_k_min -15
_diffrn_reflns_limit_l_max 17
_diffrn_reflns_limit_l_min -17
_diffrn_reflns_number 14064
_diffrn_reflns_theta_full 26.00
_diffrn_reflns_theta_max 27.79
_diffrn_reflns_theta_min 1.93
_exptl_absorpt_coefficient_mu 1.288
_exptl_absorpt_correction_T_max 0.84
_exptl_absorpt_correction_T_min 0.76
_exptl_absorpt_correction_type multi-scan
_exptl_absorpt_process_details '(CrysAlis PRO; Oxford Diffraction, 2009)'
_exptl_crystal_colour 'light blue'
_exptl_crystal_density_diffrn 1.642
_exptl_crystal_density_method 'not measured'
_exptl_crystal_description prism
_exptl_crystal_F_000 896
_exptl_crystal_size_max 0.48
_exptl_crystal_size_mid 0.18
_exptl_crystal_size_min 0.14
_refine_diff_density_max 0.540
_refine_diff_density_min -0.493
_refine_ls_extinction_method none
_refine_ls_goodness_of_fit_ref 1.067
_refine_ls_hydrogen_treatment mixed
_refine_ls_matrix_type full
_refine_ls_number_parameters 258
_refine_ls_number_reflns 3811
_refine_ls_number_restraints 15
_refine_ls_restrained_S_all 1.067
_refine_ls_R_factor_all 0.0281
_refine_ls_R_factor_gt 0.0268
_refine_ls_shift/su_max 0.008
_refine_ls_shift/su_mean 0.000
_refine_ls_structure_factor_coef Fsqd
_refine_ls_weighting_details 'calc w =1/[\s^2^(Fo^2^)+(0.0462P)^2^+0.8214P] where P=(Fo^2^+2Fc^2^)/3'
_refine_ls_weighting_scheme calc
_refine_ls_wR_factor_gt 0.0738
_refine_ls_wR_factor_ref 0.0750
_reflns_number_gt 3599
_reflns_number_total 3811
_reflns_threshold_expression I>2\s(I)
_cod_data_source_file sk3478.cif
_cod_data_source_block IIa
_cod_original_cell_volume 1735.24(17)
_cod_original_sg_symbol_H-M 'P 21/n'
_cod_database_code 2018931
_cod_database_fobs_code 2018931

loop_
_symmetry_equiv_pos_as_xyz
'x, y, z'
'-x+1/2, y+1/2, -z+1/2'
'-x, -y, -z'
'x-1/2, -y-1/2, z-1/2'

loop_
_atom_site_type_symbol
_atom_site_label
_atom_site_fract_x
_atom_site_fract_y
_atom_site_fract_z
_atom_site_U_iso_or_equiv
_atom_site_adp_type
_atom_site_calc_flag
_atom_site_refinement_flags
_atom_site_occupancy
_atom_site_symmetry_multiplicity
Ni Ni1 0.881378(16) 0.496228(14) 0.221537(14) 0.01282(8) Uani d . 1 1
N N1 0.99139(11) 0.59788(11) 0.17338(10) 0.0155(2) Uani d . 1 1
N N2 0.97379(11) 0.37435(11) 0.17329(9) 0.0143(2) Uani d . 1 1
C C1 0.99794(15) 0.71205(13) 0.17923(12) 0.0191(3) Uani d . 1 1
H H1 0.9413 0.7519 0.2003 0.023 Uiso calc R 1 1
C C2 1.08334(15) 0.77449(13) 0.15595(13) 0.0212(3) Uani d . 1 1
H H2 1.0854 0.8554 0.1621 0.025 Uiso calc R 1 1
C C3 1.16645(14) 0.71816(13) 0.12344(12) 0.0197(3) Uani d . 1 1
C C4 1.15978(14) 0.59903(13) 0.11793(12) 0.0185(3) Uani d . 1 1
H H4 1.2151 0.5573 0.0966 0.022 Uiso calc R 1 1
C C5 1.07257(13) 0.54165(13) 0.14363(11) 0.0159(3) Uani d . 1 1
C C6 1.06101(13) 0.41472(13) 0.14155(11) 0.0151(3) Uani d . 1 1
C C7 1.13319(14) 0.34198(13) 0.10983(12) 0.0180(3) Uani d . 1 1
H H7 1.1941 0.3725 0.0882 0.022 Uiso calc R 1 1
C C8 1.11601(14) 0.22372(13) 0.10986(12) 0.0187(3) Uani d . 1 1
C C9 1.02545(15) 0.18412(13) 0.14215(12) 0.0200(3) Uani d . 1 1
H H9 1.0105 0.1045 0.1432 0.024 Uiso calc R 1 1
C C10 0.95702(14) 0.26143(13) 0.17279(12) 0.0176(3) Uani d . 1 1
H H10 0.8953 0.2329 0.1945 0.021 Uiso calc R 1 1
C C11 1.25956(16) 0.78285(14) 0.09601(14) 0.0250(3) Uani d . 1 1
H H11A 1.3185 0.7291 0.0872 0.037 Uiso calc PR 0.50 1
H H11B 1.3039 0.8366 0.1534 0.037 Uiso calc PR 0.50 1
H H11C 1.2171 0.8250 0.0295 0.037 Uiso calc PR 0.50 1
H H11D 1.2412 0.8647 0.0929 0.037 Uiso calc PR 0.50 1
H H11E 1.2558 0.7572 0.0267 0.037 Uiso calc PR 0.50 1
H H11F 1.3426 0.7689 0.1506 0.037 Uiso calc PR 0.50 1
C C12 1.19356(16) 0.14301(14) 0.07717(14) 0.0260(3) Uani d . 1 1
H H12A 1.2466 0.1868 0.0511 0.039 Uiso calc PR 0.50 1
H H12B 1.1396 0.0927 0.0205 0.039 Uiso calc PR 0.50 1
H H12C 1.2451 0.0969 0.1386 0.039 Uiso calc PR 0.50 1
H H12D 1.1742 0.0642 0.0890 0.039 Uiso calc PR 0.50 1
H H12E 1.2813 0.1582 0.1196 0.039 Uiso calc PR 0.50 1
H H12F 1.1758 0.1540 0.0015 0.039 Uiso calc PR 0.50 1
S S1 0.46711(3) 0.28090(3) -0.00349(3) 0.01434(10) Uani d . 1 1
O O1 0.44429(10) 0.33060(9) -0.10842(8) 0.0192(2) Uani d . 1 1
O O2 0.59885(10) 0.28740(9) 0.06801(8) 0.0191(2) Uani d . 1 1
O O3 0.39200(10) 0.34164(9) 0.04476(8) 0.0193(2) Uani d . 1 1
O O4 0.42903(10) 0.15839(9) -0.01878(8) 0.0183(2) Uani d . 1 1
O O1W 1.02352(11) 0.49105(9) 0.37309(9) 0.0167(2) Uani d D 1 1
H H1WA 1.0124(17) 0.4397(10) 0.4106(12) 0.020 Uiso d D 1 1
H H1WB 1.0407(17) 0.5513(9) 0.4098(12) 0.020 Uiso d D 1 1
O O2W 0.73828(10) 0.48140(9) 0.07310(9) 0.0165(2) Uani d D 1 1
H H2WA 0.6904(13) 0.4267(10) 0.0664(14) 0.020 Uiso d D 1 1
H H2WB 0.6956(14) 0.5380(10) 0.0415(14) 0.020 Uiso d D 1 1
O O3W 0.77982(9) 0.38622(9) 0.27347(8) 0.0163(2) Uani d D 1 1
H H3WA 0.7084(10) 0.4105(15) 0.2607(12) 0.020 Uiso d D 1 1
H H3WB 0.8139(13) 0.3730(15) 0.3392(8) 0.020 Uiso d D 1 1
O O4W 0.79553(10) 0.63138(9) 0.26225(9) 0.0197(2) Uani d D 1 1
H H4WA 0.7307(12) 0.6573(14) 0.2157(10) 0.024 Uiso d D 1 1
H H4WB 0.8260(15) 0.6806(13) 0.3111(10) 0.024 Uiso d D 1 1
O O5W 0.54228(11) 0.46991(10) 0.22121(9) 0.0217(2) Uani d D 1 1
H H5WA 0.5423(17) 0.5323(9) 0.1903(13) 0.026 Uiso d D 1 1
H H5WB 0.4957(15) 0.4261(11) 0.1729(11) 0.026 Uiso d D 1 1

loop_
_atom_site_aniso_label
_atom_site_aniso_U_11
_atom_site_aniso_U_22
_atom_site_aniso_U_33
_atom_site_aniso_U_12
_atom_site_aniso_U_13
_atom_site_aniso_U_23
Ni1 0.01226(12) 0.01313(12) 0.01317(12) 0.00039(6) 0.00518(9) -0.00047(6)
N1 0.0149(6) 0.0167(6) 0.0149(6) -0.0005(5) 0.0060(5) 0.0010(5)
N2 0.0129(6) 0.0166(6) 0.0124(5) 0.0015(5) 0.0038(4) -0.0006(5)
C1 0.0204(7) 0.0171(7) 0.0209(7) 0.0007(6) 0.0093(6) -0.0004(6)
C2 0.0250(8) 0.0159(7) 0.0229(8) -0.0025(6) 0.0097(6) -0.0002(6)
C3 0.0200(7) 0.0233(8) 0.0148(7) -0.0048(6) 0.0059(6) -0.0009(6)
C4 0.0167(7) 0.0220(7) 0.0181(7) -0.0016(6) 0.0083(6) -0.0020(6)
C5 0.0156(7) 0.0181(7) 0.0125(6) -0.0001(6) 0.0039(5) -0.0014(5)
C6 0.0137(6) 0.0175(7) 0.0129(6) 0.0001(5) 0.0041(5) 0.0006(5)
C7 0.0161(7) 0.0205(7) 0.0183(7) -0.0002(6) 0.0079(6) -0.0004(6)
C8 0.0189(7) 0.0200(8) 0.0174(7) 0.0040(6) 0.0074(6) -0.0007(6)
C9 0.0240(8) 0.0151(7) 0.0212(7) 0.0009(6) 0.0094(6) 0.0009(6)
C10 0.0185(7) 0.0186(7) 0.0167(7) -0.0009(6) 0.0083(6) 0.0003(6)
C11 0.0250(8) 0.0263(8) 0.0256(8) -0.0085(6) 0.0122(7) -0.0008(6)
C12 0.0275(8) 0.0225(8) 0.0332(9) 0.0055(7) 0.0177(7) -0.0018(7)
S1 0.01558(18) 0.01209(17) 0.01343(18) 0.00009(13) 0.00376(13) 0.00039(12)
O1 0.0211(5) 0.0182(5) 0.0167(5) -0.0003(4) 0.0058(4) 0.0031(4)
O2 0.0156(5) 0.0190(5) 0.0190(5) 0.0003(4) 0.0030(4) 0.0006(4)
O3 0.0193(5) 0.0180(5) 0.0207(5) 0.0022(4) 0.0081(4) -0.0003(4)
O4 0.0227(5) 0.0128(5) 0.0166(5) -0.0018(4) 0.0050(4) -0.0004(4)
O1W 0.0182(6) 0.0157(5) 0.0148(5) -0.0010(4) 0.0052(4) -0.0014(4)
O2W 0.0146(5) 0.0160(5) 0.0165(5) 0.0009(4) 0.0037(4) 0.0015(4)
O3W 0.0141(5) 0.0184(5) 0.0149(5) 0.0003(4) 0.0042(4) 0.0019(4)
O4W 0.0167(5) 0.0178(5) 0.0201(5) 0.0045(4) 0.0027(4) -0.0048(4)
O5W 0.0248(6) 0.0186(5) 0.0203(5) -0.0022(5) 0.0076(5) -0.0011(4)

loop_
_atom_type_symbol
_atom_type_description
_atom_type_scat_dispersion_real
_atom_type_scat_dispersion_imag
_atom_type_scat_source
C C 0.0033 0.0016 'International Tables Vol C Tables 4.2.6.8 and 6.1.1.4'
H H 0.0000 0.0000 'International Tables Vol C Tables 4.2.6.8 and 6.1.1.4'
N N 0.0061 0.0033 'International Tables Vol C Tables 4.2.6.8 and 6.1.1.4'
O O 0.0106 0.0060 'International Tables Vol C Tables 4.2.6.8 and 6.1.1.4'
S S 0.1246 0.1234 'International Tables Vol C Tables 4.2.6.8 and 6.1.1.4'
Ni Ni 0.3393 1.1124 'International Tables Vol C Tables 4.2.6.8 and 6.1.1.4'

loop_
_geom_angle_atom_site_label_1
_geom_angle_atom_site_label_2
_geom_angle_atom_site_label_3
_geom_angle
N1 Ni1 N2 79.34(5)
N1 Ni1 O2W 96.07(5)
N2 Ni1 O2W 87.45(5)
N1 Ni1 O3W 176.28(4)
N2 Ni1 O3W 97.61(5)
O2W Ni1 O3W 85.87(4)
N1 Ni1 O4W 94.78(5)
N2 Ni1 O4W 173.98(5)
O2W Ni1 O4W 91.93(4)
O3W Ni1 O4W 88.31(5)
N1 Ni1 O1W 88.63(5)
N2 Ni1 O1W 88.89(4)
O2W Ni1 O1W 173.41(4)
O3W Ni1 O1W 89.19(4)
O4W Ni1 O1W 92.28(4)
C1 N1 C5 118.22(13)
C1 N1 Ni1 126.00(10)
C5 N1 Ni1 115.41(10)
C10 N2 C6 118.31(13)
C10 N2 Ni1 126.23(10)
C6 N2 Ni1 115.44(10)
N1 C1 C2 122.98(14)
N1 C1 H1 118.5
C2 C1 H1 118.5
C1 C2 C3 119.62(14)
C1 C2 H2 120.2
C3 C2 H2 120.2
C2 C3 C4 117.25(14)
C2 C3 C11 121.33(14)
C4 C3 C11 121.43(14)
C5 C4 C3 120.09(14)
C5 C4 H4 120.0
C3 C4 H4 120.0
N1 C5 C4 121.82(14)
N1 C5 C6 114.86(12)
C4 C5 C6 123.32(13)
N2 C6 C7 121.72(13)
N2 C6 C5 114.69(12)
C7 C6 C5 123.59(13)
C6 C7 C8 119.92(14)
C6 C7 H7 120.0
C8 C7 H7 120.0
C9 C8 C7 117.41(13)
C9 C8 C12 121.48(14)
C7 C8 C12 121.11(14)
C10 C9 C8 119.60(14)
C10 C9 H9 120.2
C8 C9 H9 120.2
N2 C10 C9 123.03(14)
N2 C10 H10 118.5
C9 C10 H10 118.5
C3 C11 H11A 109.5
C3 C11 H11B 109.5
H11A C11 H11B 109.5
C3 C11 H11C 109.5
H11A C11 H11C 109.5
H11B C11 H11C 109.5
C3 C11 H11D 109.5
H11A C11 H11D 141.1
H11B C11 H11D 56.3
H11C C11 H11D 56.3
C3 C11 H11E 109.5
H11A C11 H11E 56.3
H11B C11 H11E 141.1
H11C C11 H11E 56.3
H11D C11 H11E 109.5
C3 C11 H11F 109.5
H11A C11 H11F 56.3
H11B C11 H11F 56.3
H11C C11 H11F 141.1
H11D C11 H11F 109.5
H11E C11 H11F 109.5
C8 C12 H12A 109.5
C8 C12 H12B 109.5
H12A C12 H12B 109.5
C8 C12 H12C 109.5
H12A C12 H12C 109.5
H12B C12 H12C 109.5
C8 C12 H12D 109.5
H12A C12 H12D 141.1
H12B C12 H12D 56.3
H12C C12 H12D 56.3
C8 C12 H12E 109.5
H12A C12 H12E 56.3
H12B C12 H12E 141.1
H12C C12 H12E 56.3
H12D C12 H12E 109.5
C8 C12 H12F 109.5
H12A C12 H12F 56.3
H12B C12 H12F 56.3
H12C C12 H12F 141.1
H12D C12 H12F 109.5
H12E C12 H12F 109.5
O2 S1 O1 111.23(6)
O2 S1 O3 109.84(6)
O1 S1 O3 109.68(6)
O2 S1 O4 108.78(6)
O1 S1 O4 108.38(6)
O3 S1 O4 108.88(6)
Ni1 O1W H1WA 111.9(12)
Ni1 O1W H1WB 118.4(12)
H1WA O1W H1WB 107.1(13)
Ni1 O2W H2WA 115.1(12)
Ni1 O2W H2WB 121.8(12)
H2WA O2W H2WB 107.9(13)
Ni1 O3W H3WA 112.9(12)
Ni1 O3W H3WB 112.8(12)
H3WA O3W H3WB 107.3(12)
Ni1 O4W H4WA 118.1(12)
Ni1 O4W H4WB 129.3(12)
H4WA O4W H4WB 109.1(13)
H5WA O5W H5WB 105.3(13)

loop_
_geom_bond_atom_site_label_1
_geom_bond_atom_site_label_2
_geom_bond_distance
_geom_bond_publ_flag
Ni1 N1 2.0545(12) y
Ni1 N2 2.0587(12) y
Ni1 O2W 2.0673(11) y
Ni1 O3W 2.0694(11) y
Ni1 O4W 2.0719(11) y
Ni1 O1W 2.0847(12) y
N1 C1 1.3397(19) ?
N1 C5 1.3524(19) ?
N2 C10 1.3366(19) ?
N2 C6 1.3524(18) ?
C1 C2 1.381(2) ?
C1 H1 0.9500 ?
C2 C3 1.394(2) ?
C2 H2 0.9500 ?
C3 C4 1.397(2) ?
C3 C11 1.501(2) ?
C4 C5 1.387(2) ?
C4 H4 0.9500 ?
C5 C6 1.492(2) ?
C6 C7 1.391(2) ?
C7 C8 1.400(2) ?
C7 H7 0.9500 ?
C8 C9 1.389(2) ?
C8 C12 1.503(2) ?
C9 C10 1.385(2) ?
C9 H9 0.9500 ?
C10 H10 0.9500 ?
C11 H11A 0.9800 ?
C11 H11B 0.9800 ?
C11 H11C 0.9800 ?
C11 H11D 0.9800 ?
C11 H11E 0.9800 ?
C11 H11F 0.9800 ?
C12 H12A 0.9800 ?
C12 H12B 0.9800 ?
C12 H12C 0.9800 ?
C12 H12D 0.9800 ?
C12 H12E 0.9800 ?
C12 H12F 0.9800 ?
S1 O2 1.4717(11) ?
S1 O1 1.4724(11) ?
S1 O3 1.4819(11) ?
S1 O4 1.4928(10) ?
O1W H1WA 0.834(9) ?
O1W H1WB 0.842(9) ?
O2W H2WA 0.834(9) ?
O2W H2WB 0.841(9) ?
O3W H3WA 0.839(9) ?
O3W H3WB 0.841(9) ?
O4W H4WA 0.833(9) ?
O4W H4WB 0.847(9) ?
O5W H5WA 0.844(9) ?
O5W H5WB 0.845(9) ?

loop_
_geom_hbond_atom_site_label_D
_geom_hbond_atom_site_label_H
_geom_hbond_atom_site_label_A
_geom_hbond_site_symmetry_A
_geom_hbond_distance_DH
_geom_hbond_distance_HA
_geom_hbond_distance_DA
_geom_hbond_angle_DHA
O1W H1WA O4 4_666 0.834(9) 1.996(10) 2.7959(15) 160.4(18)
O1W H1WB O4 2_655 0.842(9) 1.872(11) 2.6913(15) 163.9(15)
O2W H2WA O2 . 0.834(9) 1.962(9) 2.7895(15) 171.3(16)
O2W H2WB O3 3_665 0.841(9) 1.864(9) 2.6985(15) 171.6(18)
O3W H3WA O5W . 0.839(9) 1.942(9) 2.7800(16) 175.9(16)
O3W H3WB O4 4_666 0.841(9) 1.912(9) 2.7329(14) 165.2(16)
O4W H4WA O1 3_665 0.833(9) 2.005(10) 2.8082(15) 161.6(18)
O4W H4WB O2 2_655 0.847(9) 1.980(9) 2.8253(15) 176.3(17)
O5W H5WA O1 3_665 0.844(9) 2.001(10) 2.8397(16) 172.4(19)
O5W H5WB O3 . 0.845(9) 1.960(10) 2.7963(15) 170.7(16)
C11 H11E O2 3_765 0.98 2.58 3.393(2) 140
C12 H12A O3 1_655 0.98 2.52 3.453(2) 158
